data_7009985
loop_
_publ_author_name
'Maekawa, Masahiko'
'Konaka, Hisashi'
'Suenaga, Yusaku'
'Kuroda-Sowa, Takayoshi'
'Munakata, Megumu'

_publ_section_title
;
 A variety of one-, two- and three-dimensional copper(I) and silver(I)
 co-ordination polymers assembled by 1,4-bis(4-pyridyl)butadiyne and
 1,4-bis(2-pyridyl)butadiyne
;
_journal_coden_ASTM JCSDAA
_journal_issue 22
_journal_name_full 'Journal of the Chemical Society, Dalton Transactions'
_journal_page_first 4160
_journal_page_last 4166
_journal_paper_doi 10.1039/b005006g
_journal_year 2000
_chemical_formula_moiety 'C16 H11 Ag N4 O3 '
_chemical_formula_sum 'C16 H11 Ag N4 O3'
_chemical_formula_weight 415.16
_space_group_IT_number 2
_symmetry_cell_setting triclinic
_symmetry_Int_Tables_number 2
_symmetry_space_group_name_Hall '-P 1'
_symmetry_space_group_name_H-M 'P -1'
_cell_angle_alpha 75.66(5)
_cell_angle_beta 89.36(5)
_cell_angle_gamma 80.00(4)
_cell_formula_units_Z 2
_cell_length_a 14.739(6)
_cell_length_b 7.644(4)
_cell_length_c 7.582(5)
_cell_measurement_reflns_used 25
_cell_measurement_temperature 296.2
_cell_measurement_theta_max 19.1
_cell_measurement_theta_min 15.2
_cell_volume 814.6(8)
_computing_cell_refinement 'MSC/AFC Diffractometer Control'
_computing_data_collection 'MSC/AFC Diffractometer Control'
_computing_data_reduction 'teXsan Ver. 1.10'
_computing_publication_material 'teXsan Ver. 1.10'
_computing_structure_refinement SHELXL97
_computing_structure_solution SAPI91
_diffrn_measurement_device_type 'Rigaku AFC7R'
_diffrn_measurement_method w-2q
_diffrn_radiation_type 'Mo Ka'
_diffrn_radiation_wavelength 0.7107
_diffrn_reflns_av_R_equivalents 0.021
_diffrn_reflns_limit_h_max 19
_diffrn_reflns_limit_h_min -18
_diffrn_reflns_limit_k_max 9
_diffrn_reflns_limit_k_min 0
_diffrn_reflns_limit_l_max 9
_diffrn_reflns_limit_l_min -9
_diffrn_reflns_number 4004
_diffrn_reflns_theta_max 27.50
_diffrn_standards_decay_% 2.05
_diffrn_standards_interval_count 150
_diffrn_standards_number 3
_exptl_absorpt_coefficient_mu 1.255
_exptl_absorpt_correction_T_max 0.778
_exptl_absorpt_correction_T_min 0.772
_exptl_absorpt_correction_type psi-scan
_exptl_absorpt_process_details '(North, Phillips & Mathews, 1968)'
_exptl_crystal_colour colorless
_exptl_crystal_density_diffrn 1.692
_exptl_crystal_density_method 'not measured'
_exptl_crystal_description brick
_exptl_crystal_size_max 0.200
_exptl_crystal_size_mid 0.200
_exptl_crystal_size_min 0.200
_refine_diff_density_max 0.85
_refine_diff_density_min -0.71
_refine_ls_extinction_coef 0.0044
_refine_ls_extinction_expression Fc^*^=kFc[1+0.001xFc^2^l^3^/sin(2q)]^-1/4^
_refine_ls_extinction_method SHELXL
_refine_ls_goodness_of_fit_ref 1.028
_refine_ls_hydrogen_treatment noref
_refine_ls_number_parameters 218
_refine_ls_number_reflns 2644
_refine_ls_R_factor_gt 0.0409
_refine_ls_shift/su_max 0.0000
_refine_ls_structure_factor_coef Fsqd
_refine_ls_weighting_details 'w = 1/[s^2^(Fo^2^) + (0.0661P)^2^+0.4519P] where P=(Fo^2^+2Fc^2^)/3'
_refine_ls_weighting_scheme calc
_refine_ls_wR_factor_ref 0.1233
_reflns_number_gt 2644
_reflns_number_total 3723
_reflns_threshold_expression >2.0sigma(I)
_cod_data_source_file b005006g.txt
_cod_data_source_block 2
_cod_original_cell_volume 814.7(8)
_cod_original_sg_symbol_H-M 'P -1         '
_cod_original_formula_sum 'C16 H11 Ag N4 O3 '
_cod_database_code 7009985

loop_
_symmetry_equiv_pos_as_xyz
x,y,z
-x,-y,-z

loop_
_atom_site_label
_atom_site_type_symbol
_atom_site_fract_x
_atom_site_fract_y
_atom_site_fract_z
_atom_site_U_iso_or_equiv
_atom_site_adp_type
_atom_site_occupancy
_atom_site_calc_flag
_atom_site_refinement_flags
_atom_site_disorder_assembly
_atom_site_disorder_group
Ag(1) Ag 0.05580(2) 0.60769(6) -0.36039(4) 0.0700(2) Uani 1.00 d . . .
O(1) O 0.0632(3) 0.2357(5) -0.3522(6) 0.093(1) Uani 1.00 d . . .
O(2) O 0.0403(6) -0.017(1) -0.250(3) 0.41(1) Uani 1.00 d . . .
O(3) O 0.1694(3) 0.0069(7) -0.2605(8) 0.128(2) Uani 1.00 d . . .
N(1) N 0.1896(2) 0.5896(5) -0.4847(4) 0.0511(7) Uani 1.00 d . . .
N(2) N 0.9354(2) 0.5899(5) -1.1933(4) 0.0499(7) Uani 1.00 d . . .
N(3) N 0.5530(4) 0.9424(8) -0.255(1) 0.136(3) Uani 1.00 d . . .
N(4) N 0.0874(3) 0.0736(6) -0.2926(8) 0.086(1) Uani 1.00 d . . .
C(1) C 0.2386(2) 0.4307(6) -0.5019(5) 0.0493(8) Uani 1.00 d . . .
C(2) C 0.3238(2) 0.4171(6) -0.5795(5) 0.0500(9) Uani 1.00 d . . .
C(3) C 0.3611(2) 0.5745(6) -0.6421(5) 0.0479(8) Uani 1.00 d . . .
C(4) C 0.3108(3) 0.7389(6) -0.6238(7) 0.061(1) Uani 1.00 d . . .
C(5) C 0.2262(3) 0.7395(6) -0.5457(7) 0.063(1) Uani 1.00 d . . .
C(6) C 0.8835(3) 0.7420(6) -1.1699(7) 0.061(1) Uani 1.00 d . . .
C(7) C 0.8020(3) 0.7404(6) -1.0760(7) 0.062(1) Uani 1.00 d . . .
C(8) C 0.7713(2) 0.5763(6) -1.0079(5) 0.0451(8) Uani 1.00 d . . .
C(9) C 0.8268(2) 0.4182(6) -1.0278(5) 0.0497(8) Uani 1.00 d . . .
C(10) C 0.9075(2) 0.4299(6) -1.1215(5) 0.0503(9) Uani 1.00 d . . .
C(11) C 0.4503(2) 0.5681(6) -0.7204(5) 0.0527(9) Uani 1.00 d . . .
C(12) C 0.5247(2) 0.5679(6) -0.7854(5) 0.0514(9) Uani 1.00 d . . .
C(13) C 0.6100(2) 0.5683(6) -0.8595(5) 0.0490(8) Uani 1.00 d . . .
C(14) C 0.6841(2) 0.5718(6) -0.9246(5) 0.0516(9) Uani 1.00 d . . .
C(15) C 0.4780(4) 0.9397(7) -0.2307(9) 0.079(1) Uani 1.00 d . . .
C(16) C 0.3846(5) 0.9336(9) -0.195(1) 0.103(2) Uani 1.00 d . . .
H(1) H 0.2136 0.3220 -0.4586 0.0591 Uiso 1.00 calc . . .
H(2) H 0.3563 0.3016 -0.5899 0.0600 Uiso 1.00 calc . . .
H(3) H 0.3343 0.8497 -0.6647 0.0737 Uiso 1.00 calc . . .
H(4) H 0.1921 0.8535 -0.5346 0.0756 Uiso 1.00 calc . . .
H(5) H 0.9027 0.8562 -1.2190 0.0735 Uiso 1.00 calc . . .
H(6) H 0.7675 0.8515 -1.0586 0.0747 Uiso 1.00 calc . . .
H(7) H 0.8099 0.3021 -0.9776 0.0596 Uiso 1.00 calc . . .
H(8) H 0.9448 0.3199 -1.1357 0.0604 Uiso 1.00 calc . . .
H(9) H 0.3660 0.9961 -0.1031 0.1236 Uiso 1.00 calc . . .
H(10) H 0.3481 0.9912 -0.3029 0.1236 Uiso 1.00 calc . . .
H(11) H 0.3766 0.8095 -0.1543 0.1236 Uiso 1.00 calc . . .

loop_
_atom_site_aniso_label
_atom_site_aniso_U_11
_atom_site_aniso_U_22
_atom_site_aniso_U_33
_atom_site_aniso_U_12
_atom_site_aniso_U_13
_atom_site_aniso_U_23
Ag(1) 0.0303(2) 0.1143(4) 0.0641(2) -0.0152(2) 0.0235(1) -0.0191(2)
O(1) 0.081(3) 0.069(2) 0.120(3) -0.010(2) 0.009(2) -0.007(2)
O(2) 0.135(7) 0.131(6) 0.92(4) -0.078(6) 0.06(1) 0.00(1)
O(3) 0.086(3) 0.111(3) 0.167(5) 0.028(3) 0.007(3) -0.028(3)
N(1) 0.029(1) 0.074(2) 0.050(2) -0.012(1) 0.017(1) -0.014(2)
N(2) 0.028(1) 0.073(2) 0.048(2) -0.011(1) 0.012(1) -0.013(1)
N(3) 0.091(4) 0.091(4) 0.232(8) -0.029(3) 0.053(5) -0.043(4)
N(4) 0.064(3) 0.052(2) 0.138(4) -0.011(2) 0.043(3) -0.014(2)
C(1) 0.034(2) 0.067(2) 0.047(2) -0.014(2) 0.011(1) -0.010(2)
C(2) 0.032(2) 0.065(2) 0.051(2) -0.007(2) 0.013(1) -0.014(2)
C(3) 0.028(1) 0.074(2) 0.043(2) -0.013(2) 0.012(1) -0.015(2)
C(4) 0.046(2) 0.065(3) 0.079(3) -0.019(2) 0.025(2) -0.022(2)
C(5) 0.045(2) 0.065(3) 0.081(3) -0.010(2) 0.029(2) -0.023(2)
C(6) 0.042(2) 0.065(3) 0.078(3) -0.018(2) 0.023(2) -0.014(2)
C(7) 0.045(2) 0.067(3) 0.081(3) -0.015(2) 0.029(2) -0.029(2)
C(8) 0.029(1) 0.067(2) 0.043(2) -0.014(1) 0.012(1) -0.018(2)
C(9) 0.034(2) 0.059(2) 0.052(2) -0.011(2) 0.010(1) -0.005(2)
C(10) 0.033(2) 0.065(2) 0.051(2) -0.003(2) 0.008(1) -0.013(2)
C(11) 0.034(2) 0.077(3) 0.049(2) -0.014(2) 0.013(1) -0.017(2)
C(12) 0.032(2) 0.073(3) 0.051(2) -0.014(2) 0.015(1) -0.017(2)
C(13) 0.033(2) 0.068(2) 0.048(2) -0.014(2) 0.015(1) -0.015(2)
C(14) 0.033(2) 0.077(3) 0.049(2) -0.015(2) 0.014(1) -0.021(2)
C(15) 0.078(3) 0.055(3) 0.106(4) -0.014(2) 0.020(3) -0.022(3)
C(16) 0.074(4) 0.094(4) 0.141(6) -0.013(3) 0.008(4) -0.032(4)

loop_
_atom_type_symbol
_atom_type_description
_atom_type_scat_dispersion_real
_atom_type_scat_dispersion_imag
_atom_type_scat_source
Ag Ag -0.897 1.101
;International Tables for Crystallography
(1992, Vol. C, Tables 4.2.6.8 and 6.1.1.4)
;
O O 0.011 0.006
;International Tables for Crystallography
(1992, Vol. C, Tables 4.2.6.8 and 6.1.1.4)
;
N N 0.006 0.003
;International Tables for Crystallography
(1992, Vol. C, Tables 4.2.6.8 and 6.1.1.4)
;
C C 0.003 0.002
;International Tables for Crystallography
(1992, Vol. C, Tables 4.2.6.8 and 6.1.1.4)
;
H H 0.000 0.000
;International Tables for Crystallography
(1992, Vol. C, Table 6.1.1.4)
;

loop_
_geom_angle_atom_site_label_1
_geom_angle_atom_site_label_2
_geom_angle_atom_site_label_3
_geom_angle
_geom_angle_site_symmetry_1
_geom_angle_site_symmetry_2
_geom_angle_site_symmetry_3
_geom_angle_publ_flag
N(1) Ag(1) N(2) 169.5(1) . 1_555 1_456 yes
Ag(1) N(1) C(1) 122.5(3) . 1_555 1_555 yes
Ag(1) N(1) C(5) 120.2(3) . 1_555 1_555 yes
C(1) N(1) C(5) 117.3(3) . 1_555 1_555 yes
Ag(1) N(2) C(6) 119.8(3) . 1_654 1_555 yes
Ag(1) N(2) C(10) 122.2(3) . 1_654 1_555 yes
C(6) N(2) C(10) 117.9(3) . 1_555 1_555 yes
O(1) N(4) O(2) 122.7(6) . 1_555 1_555 yes
O(1) N(4) O(3) 120.9(5) . 1_555 1_555 yes
O(2) N(4) O(3) 116.0(6) . 1_555 1_555 yes
N(1) C(1) C(2) 123.1(4) . 1_555 1_555 yes
C(1) C(2) C(3) 118.9(4) . 1_555 1_555 yes
C(2) C(3) C(4) 118.2(3) . 1_555 1_555 yes
C(2) C(3) C(11) 121.4(4) . 1_555 1_555 yes
C(4) C(3) C(11) 120.5(4) . 1_555 1_555 yes
C(3) C(4) C(5) 118.9(4) . 1_555 1_555 yes
N(1) C(5) C(4) 123.7(4) . 1_555 1_555 yes
N(2) C(6) C(7) 122.4(4) . 1_555 1_555 yes
C(6) C(7) C(8) 119.8(4) . 1_555 1_555 yes
C(7) C(8) C(9) 117.5(3) . 1_555 1_555 yes
C(7) C(8) C(14) 121.2(4) . 1_555 1_555 yes
C(9) C(8) C(14) 121.3(4) . 1_555 1_555 yes
C(8) C(9) C(10) 119.5(4) . 1_555 1_555 yes
N(2) C(10) C(9) 122.8(4) . 1_555 1_555 yes
C(3) C(11) C(12) 178.1(5) . 1_555 1_555 yes
C(11) C(12) C(13) 179.8(5) . 1_555 1_555 yes
C(12) C(13) C(14) 178.9(5) . 1_555 1_555 yes
C(8) C(14) C(13) 178.1(4) . 1_555 1_555 yes
N(3) C(15) C(16) 178.4(7) . 1_555 1_555 yes

loop_
_geom_bond_atom_site_label_1
_geom_bond_atom_site_label_2
_geom_bond_distance
_geom_bond_site_symmetry_1
_geom_bond_site_symmetry_2
_geom_bond_publ_flag
Ag(1) N(1) 2.174(3) . . yes
Ag(1) N(2) 2.172(3) . 1_456 yes
O(1) N(4) 1.200(6) . . yes
O(2) N(4) 1.06(1) . . yes
O(3) N(4) 1.229(7) . . yes
N(1) C(1) 1.337(5) . . yes
N(1) C(5) 1.328(6) . . yes
N(2) C(6) 1.327(6) . . yes
N(2) C(10) 1.343(5) . . yes
N(3) C(15) 1.121(9) . . yes
C(1) C(2) 1.379(5) . . yes
C(2) C(3) 1.385(6) . . yes
C(3) C(4) 1.381(6) . . yes
C(3) C(11) 1.435(5) . . yes
C(4) C(5) 1.374(6) . . yes
C(6) C(7) 1.390(6) . . yes
C(7) C(8) 1.384(6) . . yes
C(8) C(9) 1.378(6) . . yes
C(8) C(14) 1.428(5) . . yes
C(9) C(10) 1.384(5) . . yes
C(11) C(12) 1.198(5) . . yes
C(12) C(13) 1.371(5) . . yes
C(13) C(14) 1.195(5) . . yes
C(15) C(16) 1.408(9) . . yes

loop_
_geom_contact_atom_site_label_1
_geom_contact_atom_site_label_2
_geom_contact_distance
_geom_contact_site_symmetry_1
_geom_contact_site_symmetry_2
_geom_contact_publ_flag
Ag(1) O(1) 2.706(4) . 2_564 ?
Ag(1) O(2) 3.15(1) . 1_565 ?
Ag(1) C(9) 3.376(4) . 2_664 ?
Ag(1) N(4) 3.532(4) . 2_564 ?
Ag(1) Ag(1) 3.5558(9) . 2_564 ?
O(1) N(2) 3.374(5) . 2_663 ?
O(2) C(6) 3.16(1) . 1_446 ?
O(2) C(9) 3.53(1) . 2_654 ?
O(2) N(2) 3.54(1) . 1_446 ?
O(3) C(16) 3.147(8) . 1_545 ?
O(3) C(5) 3.333(8) . 1_545 ?
O(3) C(9) 3.429(6) . 2_654 ?
N(1) C(10) 3.373(5) . 2_663 ?
N(1) C(14) 3.472(5) . 2_664 ?
N(2) C(10) 3.302(5) . 2_763 ?
N(2) N(2) 3.366(6) . 2_763 ?
N(2) C(1) 3.521(5) . 2_663 ?
N(3) C(4) 3.370(8) . 2_674 ?
N(3) C(2) 3.514(8) . 2_664 ?
N(3) C(14) 3.568(7) . 1_556 ?
N(3) C(13) 3.586(8) . 1_556 ?
C(1) C(10) 3.430(5) . 2_663 ?
C(1) C(14) 3.435(6) . 2_664 ?
C(1) C(9) 3.554(5) . 2_663 ?
C(1) C(13) 3.555(6) . 2_664 ?
C(2) C(8) 3.427(6) . 2_663 ?
C(2) C(13) 3.513(6) . 2_664 ?
C(2) C(9) 3.563(5) . 2_663 ?
C(3) C(12) 3.501(5) . 2_664 ?
C(11) C(11) 3.501(7) . 2_664 ?

loop_
_cod_changelog_entry_id
_cod_changelog_entry_author
_cod_changelog_entry_date
_cod_changelog_entry_text
1 'Vaitkus, Antanas' 2022-05-06T21:50:00+03:00 'Updated bibliographic information.'
